data_1531410
loop_
_publ_author_name
'Heo, N.-H.'
'Park, M.'
'Chun, C.W.'
'Lim, W.T.'
'Park, J.S.'
'Li, S.-L.'
'Zhou, L.-P.'

_publ_section_title
;
 Reaction of fully indium-exchanged zeolite A with hydrogen
 sulfide.Crystal structures of indium-exchanged zeolite A containing In2
 S, In S H, sorbed H2 S and (In5)(7+)
;
_journal_name_full 'J. Phys. Chem. B'
_journal_page_first 4578
_journal_page_last 4587
_journal_volume 106
_journal_year 2002
_chemical_formula_sum 'Al12 H5.2 In9.6 O48 S2.6 Si12'
_chemical_name_systematic '(In8.4 H1.2) (Si12 Al12 O48) (In2 S)0.6 (H2 S)2'
_space_group_IT_number 221
_symmetry_space_group_name_Hall '-P 4 2 3'
_symmetry_space_group_name_H-M 'P m -3 m'
_cell_angle_alpha 90
_cell_angle_beta 90
_cell_angle_gamma 90
_cell_formula_units_Z 1
_cell_length_a 12.076
_cell_length_b 12.076
_cell_length_c 12.076
_cell_volume 1761.040
_citation_journal_id_ASTM JPCBFK
_cod_data_source_file Heo_JPCBFK_2002_1180.cif
_cod_data_source_block H5.2Al12In9.6O48S2.6Si12
_cod_original_cell_volume 1761.041
_cod_original_formula_sum 'H5.2 Al12 In9.6 O48 S2.6 Si12'
_cod_database_code 1531410

loop_
_symmetry_equiv_pos_as_xyz
x,y,z
-y,x,z
-x,-y,z
y,-x,z
x,-y,-z
y,x,-z
-x,y,-z
-y,-x,-z
z,x,y
-x,z,y
-z,-x,y
x,-z,y
z,-x,-y
x,z,-y
-z,x,-y
-x,-z,-y
y,z,x
y,-z,-x
z,y,-x
-y,z,-x
-z,-y,-x
-y,-z,x
z,-y,x
-z,y,x
-x,-y,-z
y,-x,-z
x,y,-z
-y,x,-z
-x,y,z
-y,-x,z
x,-y,z
y,x,z
-z,-x,-y
x,-z,-y
z,x,-y
-x,z,-y
-z,x,y
-x,-z,y
z,-x,y
x,z,y
-y,-z,-x
-y,z,x
-z,-y,x
y,-z,x
z,y,x
y,z,-x
-z,y,-x
z,-y,-x

loop_
_atom_site_label
_atom_site_type_symbol
_atom_site_fract_x
_atom_site_fract_y
_atom_site_fract_z
_atom_site_occupancy
_atom_site_U_iso_or_equiv
Al1 Al+3 0 0.1825 0.3672 0.5 0.0
O3 O-2 0.1129 0.1129 0.3247 1 0.0
S1 S-2 0.2474 0.5 0.5 0.1667 0.0
O1 O-2 0 0.2022 0.5 1 0.0
In7 In+1 0.376 0.376 0.376 0.15 0.0
In6 In+3 0.2242 0.2242 0.2242 0.075 0.0
In1 In+1 0.2565 0.2565 0.2565 0.35 0.0
Si1 Si+4 0 0.1825 0.3672 0.5 0.0
In4 In+1 0.0251 0.4379 0.4756 0.05 0.0
O2 O-2 0 0.3015 0.3015 1 0.0
S2 S-2 0.251 0.345 0.4234 0.0333 0.0
In3 In+1 0.1079 0.1079 0.1079 0.075 0.0
In5 In 0 0 0 0.4 0.0
In2 In+2 0.1332 0.1332 0.1332 0.2 0.0
